data_4507072
loop_
_publ_author_name
'Xue, Yun-Shan'
'Jin, Feng-Yan'
'Zhou, Lian'
'Liu, Mei-Pin'
'Xu, Yan'
'Du, Hong-Bin'
'Fang, Min'
'You, Xiao-Zeng'

_publ_section_title
;
 Structural Diversity and Properties of Coordination Polymers Built from a
 Rigid Octadentenate Carboxylic Acid
;
_journal_issue 12
_journal_name_full 'Crystal Growth &amp; Design'
_journal_page_first 6158
_journal_paper_doi 10.1021/cg301319u
_journal_volume 12
_journal_year 2012
_chemical_formula_sum 'C32 H28 Cu4 O24 Si'
_chemical_formula_weight 1078.81
_chemical_name_systematic
; 
 ? 
;
_space_group_IT_number 129
_symmetry_cell_setting tetragonal
_symmetry_space_group_name_Hall '-P 4a 2a'
_symmetry_space_group_name_H-M 'P 4/n m m :2'
_atom_sites_solution_hydrogens geom
_atom_sites_solution_primary direct
_atom_sites_solution_secondary difmap
_audit_creation_method SHELXL-97
_cell_angle_alpha 90.00
_cell_angle_beta 90.00
_cell_angle_gamma 90.00
_cell_formula_units_Z 2
_cell_length_a 17.492(9)
_cell_length_b 17.492(9)
_cell_length_c 9.105(9)
_cell_measurement_reflns_used 7311
_cell_measurement_temperature 296(2)
_cell_measurement_theta_max 28.417
_cell_measurement_theta_min 2.327
_cell_volume 2786(3)
_computing_cell_refinement 'Bruker XSCANS'
_computing_data_collection 'Bruker XSCANS'
_computing_data_reduction 'Bruker SAINT '
_computing_molecular_graphics 'Bruker SHELXTL'
_computing_publication_material 'Bruker SHELXTL'
_computing_structure_refinement 'SHELXL-97 (Sheldrick, 1997)'
_computing_structure_solution 'SHELXS-97 (Sheldrick, 1990)'
_diffrn_ambient_temperature 296(2)
_diffrn_measured_fraction_theta_full 0.999
_diffrn_measured_fraction_theta_max 0.999
_diffrn_measurement_device_type 'Bruker P4'
_diffrn_measurement_method 'phi and omega scans '
_diffrn_radiation_monochromator graphite
_diffrn_radiation_source 'fine-focus sealed tube'
_diffrn_radiation_type MoK\a
_diffrn_radiation_wavelength 0.71073
_diffrn_reflns_av_R_equivalents 0.2072
_diffrn_reflns_av_sigmaI/netI 0.0745
_diffrn_reflns_limit_h_max 20
_diffrn_reflns_limit_h_min -20
_diffrn_reflns_limit_k_max 20
_diffrn_reflns_limit_k_min -20
_diffrn_reflns_limit_l_max 10
_diffrn_reflns_limit_l_min -5
_diffrn_reflns_number 13361
_diffrn_reflns_theta_full 25.02
_diffrn_reflns_theta_max 25.02
_diffrn_reflns_theta_min 2.24
_exptl_absorpt_coefficient_mu 1.594
_exptl_absorpt_correction_T_max 0.8318
_exptl_absorpt_correction_T_min 0.8196
_exptl_absorpt_correction_type multi-scan
_exptl_absorpt_process_details 'SADABS; Bruker, 2000'
_exptl_crystal_colour blue
_exptl_crystal_density_diffrn 1.289
_exptl_crystal_density_method 'not measured'
_exptl_crystal_description rod
_exptl_crystal_F_000 1088
_exptl_crystal_size_max 0.13
_exptl_crystal_size_mid 0.13
_exptl_crystal_size_min 0.12
_platon_squeeze_details
;
;
_refine_diff_density_max 1.495
_refine_diff_density_min -0.760
_refine_diff_density_rms 0.147
_refine_ls_extinction_method none
_refine_ls_goodness_of_fit_ref 1.128
_refine_ls_hydrogen_treatment constr
_refine_ls_matrix_type full
_refine_ls_number_parameters 78
_refine_ls_number_reflns 1388
_refine_ls_number_restraints 0
_refine_ls_restrained_S_all 1.128
_refine_ls_R_factor_all 0.0589
_refine_ls_R_factor_gt 0.0568
_refine_ls_shift/su_max 0.002
_refine_ls_shift/su_mean 0.000
_refine_ls_structure_factor_coef Fsqd
_refine_ls_weighting_details 'calc w=1/[\s^2^(Fo^2^)+(0.1010P)^2^+6.2801P] where P=(Fo^2^+2Fc^2^)/3'
_refine_ls_weighting_scheme calc
_refine_ls_wR_factor_gt 0.1818
_refine_ls_wR_factor_ref 0.1834
_reflns_number_gt 1254
_reflns_number_total 1388
_reflns_threshold_expression >2sigma(I)
_cod_data_source_file cg301319u_si_002.cif
_cod_data_source_block 1
_cod_depositor_comments
;
The following automatic conversions were performed:

'_symmetry_cell_setting' value 'Tetragonal' changed to 'tetragonal'
according to /home/saulius/struct/CIF-dictionaries/cif_core.dic
dictionary named 'cif_core.dic' version 2.4.2 from 2011-04-26.

Automatic conversion script
Id: cif_fix_values 1891 2012-01-12 08:04:46Z andrius 
;
_cod_original_sg_symbol_H-M P4/nmm
_cod_database_code 4507072

loop_
_symmetry_equiv_pos_as_xyz
'x, y, z'
'-x+1/2, -y+1/2, z'
'-y+1/2, x, z'
'y, -x+1/2, z'
'-x, y+1/2, -z'
'x+1/2, -y, -z'
'y+1/2, x+1/2, -z'
'-y, -x, -z'
'-x, -y, -z'
'x-1/2, y-1/2, -z'
'y-1/2, -x, -z'
'-y, x-1/2, -z'
'x, -y-1/2, z'
'-x-1/2, y, z'
'-y-1/2, -x-1/2, z'
'y, x, z'

loop_
_atom_site_label
_atom_site_type_symbol
_atom_site_fract_x
_atom_site_fract_y
_atom_site_fract_z
_atom_site_U_iso_or_equiv
_atom_site_adp_type
_atom_site_occupancy
_atom_site_symmetry_multiplicity
_atom_site_calc_flag
_atom_site_refinement_flags
Cu1 Cu 0.04372(3) 0.45628(3) 0.58487(7) 0.0161(4) Uani 1 2 d S
Si1 Si 0.2500 0.7500 0.0000 0.0098(6) Uani 1 8 d S
O1 O 0.11780(16) 0.49379(18) 0.4411(3) 0.0318(8) Uani 1 1 d .
O2 O 0.04700(14) 0.5675(2) 0.2955(4) 0.0302(8) Uani 1 1 d .
C1 C 0.2500 0.6625(3) 0.1205(6) 0.0142(10) Uani 1 2 d S
C2 C 0.18145(19) 0.6319(2) 0.1731(4) 0.0168(8) Uani 1 1 d .
H2A H 0.1352 0.6517 0.1399 0.020 Uiso 1 1 calc R
C3 C 0.1813(2) 0.5723(2) 0.2748(4) 0.0183(8) Uani 1 1 d .
C4 C 0.2500 0.5427(3) 0.3233(6) 0.0201(12) Uani 1 2 d S
H4A H 0.2500 0.5022 0.3896 0.024 Uiso 1 2 calc SR
C5 C 0.1095(2) 0.5416(2) 0.3412(4) 0.0205(9) Uani 1 1 d .
O1W O 0.12154(19) 0.37846(19) 0.6909(6) 0.0464(13) Uani 1 2 d S
O2W O 0.1693(8) 0.2500 0.5226(13) 0.156(4) Uani 1 2 d S

loop_
_atom_site_aniso_label
_atom_site_aniso_U_11
_atom_site_aniso_U_22
_atom_site_aniso_U_33
_atom_site_aniso_U_23
_atom_site_aniso_U_13
_atom_site_aniso_U_12
Cu1 0.0129(4) 0.0129(4) 0.0225(5) 0.00226(17) -0.00226(17) -0.0047(2)
Si1 0.0070(7) 0.0070(7) 0.0154(12) 0.000 0.000 0.000
O1 0.0190(14) 0.0334(17) 0.0432(17) 0.0189(14) 0.0092(13) 0.0009(12)
O2 0.0139(14) 0.0413(18) 0.0355(17) 0.0148(15) 0.0009(11) -0.0076(11)
C1 0.008(2) 0.012(2) 0.022(2) 0.000(2) 0.000 0.000
C2 0.0118(17) 0.0159(17) 0.0226(19) 0.0015(14) -0.0019(14) 0.0004(13)
C3 0.0150(19) 0.0148(17) 0.0251(19) 0.0012(15) 0.0012(15) -0.0021(13)
C4 0.022(3) 0.018(3) 0.020(3) 0.008(2) 0.000 0.000
C5 0.016(2) 0.019(2) 0.027(2) 0.0019(15) 0.0024(16) -0.0047(13)
O1W 0.0418(17) 0.0418(17) 0.056(3) 0.0124(16) -0.0124(16) 0.013(2)
O2W 0.142(9) 0.134(9) 0.194(11) 0.000 0.007(10) 0.000

loop_
_atom_type_symbol
_atom_type_description
_atom_type_scat_dispersion_real
_atom_type_scat_dispersion_imag
_atom_type_scat_source
C C 0.0033 0.0016 'International Tables Vol C Tables 4.2.6.8 and 6.1.1.4'
H H 0.0000 0.0000 'International Tables Vol C Tables 4.2.6.8 and 6.1.1.4'
Cu Cu 0.3201 1.2651 'International Tables Vol C Tables 4.2.6.8 and 6.1.1.4'
O O 0.0106 0.0060 'International Tables Vol C Tables 4.2.6.8 and 6.1.1.4'
Si Si 0.0817 0.0704 'International Tables Vol C Tables 4.2.6.8 and 6.1.1.4'

loop_
_geom_angle_atom_site_label_1
_geom_angle_atom_site_label_2
_geom_angle_atom_site_label_3
_geom_angle
_geom_angle_site_symmetry_1
_geom_angle_site_symmetry_3
O1 Cu1 O1 89.8(2) 15_665 .
O1 Cu1 O2 167.23(13) 15_665 7_456
O1 Cu1 O2 87.69(15) . 7_456
O1 Cu1 O2 87.69(15) 15_665 9_566
O1 Cu1 O2 167.23(13) . 9_566
O2 Cu1 O2 92.0(2) 7_456 9_566
O1 Cu1 O1W 95.35(14) 15_665 .
O1 Cu1 O1W 95.35(14) . .
O2 Cu1 O1W 97.34(14) 7_456 .
O2 Cu1 O1W 97.34(14) 9_566 .
O1 Cu1 Cu1 78.41(10) 15_665 9_566
O1 Cu1 Cu1 78.41(10) . 9_566
O2 Cu1 Cu1 88.82(10) 7_456 9_566
O2 Cu1 Cu1 88.82(10) 9_566 9_566
O1W Cu1 Cu1 171.09(15) . 9_566
C1 Si1 C1 109.84(17) 11_565 .
C1 Si1 C1 109.84(17) 11_565 2_565
C1 Si1 C1 108.7(3) . 2_565
C1 Si1 C1 108.7(3) 11_565 12_665
C1 Si1 C1 109.84(17) . 12_665
C1 Si1 C1 109.84(17) 2_565 12_665
C5 O1 Cu1 129.6(3) . .
C5 O2 Cu1 116.3(3) . 9_566
C2 C1 C2 118.2(5) . 14_655
C2 C1 Si1 120.7(2) . .
C2 C1 Si1 120.7(2) 14_655 .
C3 C2 C1 121.0(3) . .
C3 C2 H2A 119.5 . .
C1 C2 H2A 119.5 . .
C4 C3 C2 119.4(3) . .
C4 C3 C5 117.9(3) . .
C2 C3 C5 122.6(3) . .
C3 C4 C3 120.9(5) . 14_655
C3 C4 H4A 119.5 . .
C3 C4 H4A 119.5 14_655 .
O1 C5 O2 126.0(4) . .
O1 C5 C3 116.0(3) . .
O2 C5 C3 117.9(3) . .

loop_
_geom_bond_atom_site_label_1
_geom_bond_atom_site_label_2
_geom_bond_distance
_geom_bond_site_symmetry_2
Cu1 O1 1.955(3) 15_665
Cu1 O1 1.955(3) .
Cu1 O2 1.969(3) 7_456
Cu1 O2 1.969(3) 9_566
Cu1 O1W 2.153(5) .
Cu1 Cu1 2.6585(18) 9_566
Si1 C1 1.884(5) 11_565
Si1 C1 1.884(5) .
Si1 C1 1.884(5) 2_565
Si1 C1 1.884(5) 12_665
O1 C5 1.244(5) .
O2 C5 1.254(5) .
O2 Cu1 1.969(3) 9_566
C1 C2 1.398(4) .
C1 C2 1.398(4) 14_655
C2 C3 1.394(5) .
C2 H2A 0.9300 .
C3 C4 1.381(4) .
C3 C5 1.494(5) .
C4 C3 1.381(4) 14_655
C4 H4A 0.9300 .

loop_
_platon_squeeze_void_nr
_platon_squeeze_void_average_x
_platon_squeeze_void_average_y
_platon_squeeze_void_average_z
_platon_squeeze_void_volume
_platon_squeeze_void_count_electrons
_platon_squeeze_void_content
1 -0.006 -0.006 0.014 1234 235 ' '
